data_1506084
loop_
_publ_author_name
'Garner, Philip'
'Kaniskan, H. Umit'
'Hu, Jieyu'
'Youngs, Wiley J.'
'Panzner, Matthew'

_publ_section_title
;
 Asymmetric multicomponent [C+NC+CC] synthesis of highly functionalized
 pyrrolidines catalyzed by silver(I).
;
_journal_issue 17
_journal_name_full 'Organic letters'
_journal_page_first 3647
_journal_page_last 3650
_journal_paper_doi 10.1021/ol061113b
_journal_volume 8
_journal_year 2006
_chemical_absolute_configuration unk
_chemical_formula_moiety 'C25 H34 N2 O5 S'
_chemical_formula_sum 'C25 H34 N2 O5 S'
_chemical_formula_weight 474.60
_chemical_name_systematic
; 
 ? 
;
_space_group_IT_number 5
_symmetry_cell_setting monoclinic
_symmetry_space_group_name_Hall 'C 2y'
_symmetry_space_group_name_H-M 'C 1 2 1'
_atom_sites_solution_hydrogens geom
_atom_sites_solution_primary direct
_atom_sites_solution_secondary difmap
_audit_creation_method SHELXL-97
_cell_angle_alpha 90.00
_cell_angle_beta 122.954(2)
_cell_angle_gamma 90.00
_cell_formula_units_Z 4
_cell_length_a 25.555(3)
_cell_length_b 7.2399(9)
_cell_length_c 15.3012(18)
_cell_measurement_reflns_used 3293
_cell_measurement_temperature 100(2)
_cell_measurement_theta_max 27.08
_cell_measurement_theta_min 2.67
_cell_volume 2375.5(5)
_computing_cell_refinement 'Bruker SMART'
_computing_data_collection 'Bruker SMART'
_computing_data_reduction 'Bruker SAINT'
_computing_molecular_graphics 'Bruker SHELXTL'
_computing_publication_material 'Bruker SHELXTL'
_computing_structure_refinement 'SHELXL-97 (Sheldrick, 1997)'
_computing_structure_solution 'SHELXS-97 (Sheldrick, 1990)'
_diffrn_ambient_temperature 100(2)
_diffrn_measured_fraction_theta_full 0.967
_diffrn_measured_fraction_theta_max 0.967
_diffrn_measurement_device_type 'CCD area detector'
_diffrn_measurement_method 'phi and omega scans'
_diffrn_radiation_monochromator graphite
_diffrn_radiation_source 'fine-focus sealed tube'
_diffrn_radiation_type MoK\a
_diffrn_radiation_wavelength 0.71073
_diffrn_reflns_av_R_equivalents 0.0298
_diffrn_reflns_av_sigmaI/netI 0.0521
_diffrn_reflns_limit_h_max 33
_diffrn_reflns_limit_h_min -33
_diffrn_reflns_limit_k_max 9
_diffrn_reflns_limit_k_min -9
_diffrn_reflns_limit_l_max 20
_diffrn_reflns_limit_l_min -20
_diffrn_reflns_number 10682
_diffrn_reflns_theta_full 28.31
_diffrn_reflns_theta_max 28.31
_diffrn_reflns_theta_min 1.59
_exptl_absorpt_coefficient_mu 0.176
_exptl_absorpt_correction_T_max 0.9758
_exptl_absorpt_correction_T_min 0.9133
_exptl_absorpt_correction_type multi-scan
_exptl_absorpt_process_details SADABS
_exptl_crystal_colour colorless
_exptl_crystal_density_diffrn 1.327
_exptl_crystal_density_method 'not measured'
_exptl_crystal_description block
_exptl_crystal_F_000 1016
_exptl_crystal_size_max 0.37
_exptl_crystal_size_mid 0.20
_exptl_crystal_size_min 0.14
_refine_diff_density_max 0.633
_refine_diff_density_min -0.401
_refine_diff_density_rms 0.062
_refine_ls_abs_structure_details 'Flack (1983), 2445 Friedel pairs'
_refine_ls_abs_structure_Flack 0.07(7)
_refine_ls_extinction_method none
_refine_ls_goodness_of_fit_ref 1.034
_refine_ls_hydrogen_treatment constr
_refine_ls_matrix_type full
_refine_ls_number_parameters 301
_refine_ls_number_reflns 5535
_refine_ls_number_restraints 1
_refine_ls_restrained_S_all 1.034
_refine_ls_R_factor_all 0.0514
_refine_ls_R_factor_gt 0.0457
_refine_ls_shift/su_max 0.002
_refine_ls_shift/su_mean 0.000
_refine_ls_structure_factor_coef Fsqd
_refine_ls_weighting_details 'calc w=1/[\s^2^(Fo^2^)+(0.0636P)^2^+0.6915P] where P=(Fo^2^+2Fc^2^)/3'
_refine_ls_weighting_scheme calc
_refine_ls_wR_factor_gt 0.1105
_refine_ls_wR_factor_ref 0.1133
_reflns_number_gt 5025
_reflns_number_total 5535
_reflns_threshold_expression >2sigma(I)
_cod_data_source_file ol061113bsi20060505_020505.cif
_cod_data_source_block mp
_cod_depositor_comments
;
The following automatic conversions were performed:

'_symmetry_cell_setting' value 'Monoclinic' changed to 'monoclinic'
according to /home/saulius/struct/CIF-dictionaries/cif_core.dic
dictionary named 'cif_core.dic' version 2.4.1 from 2010-06-29.

Automatic conversion script
Id: cif_fix_values 1715 2011-07-08 13:25:40Z adriana 
;
_cod_original_sg_symbol_H-M 'C2   '
_cod_database_code 1506084

loop_
_symmetry_equiv_pos_as_xyz
'x, y, z'
'-x, y, -z'
'x+1/2, y+1/2, z'
'-x+1/2, y+1/2, -z'

loop_
_atom_site_label
_atom_site_type_symbol
_atom_site_fract_x
_atom_site_fract_y
_atom_site_fract_z
_atom_site_U_iso_or_equiv
_atom_site_adp_type
_atom_site_occupancy
_atom_site_symmetry_multiplicity
_atom_site_calc_flag
_atom_site_refinement_flags
S1 S 0.71140(2) 1.23553(7) 0.83493(4) 0.02144(13) Uani 1 1 d .
O1 O 0.68873(7) 0.6146(2) 0.48679(12) 0.0259(4) Uani 1 1 d .
O2 O 0.73840(7) 0.6994(2) 0.65464(11) 0.0278(4) Uani 1 1 d .
O3 O 0.72068(7) 0.7229(2) 0.83892(11) 0.0236(3) Uani 1 1 d .
O4 O 0.68257(9) 1.3130(2) 0.73327(13) 0.0362(4) Uani 1 1 d .
O5 O 0.67360(7) 1.2184(3) 0.87747(13) 0.0345(4) Uani 1 1 d .
N1 N 0.60960(8) 0.7210(3) 0.65392(13) 0.0206(4) Uani 1 1 d .
H1A H 0.6043 0.6379 0.6904 0.025 Uiso 1 1 calc R
N2 N 0.74162(8) 1.0254(2) 0.83774(13) 0.0179(4) Uani 1 1 d .
C1 C 0.64204(10) 0.8976(3) 0.69227(16) 0.0191(4) Uani 1 1 d .
H1 H 0.6154 0.9826 0.7036 0.023 Uiso 1 1 calc R
C2 C 0.58756(9) 0.7079(3) 0.54322(15) 0.0187(4) Uani 1 1 d .
H2 H 0.5469 0.7750 0.5027 0.022 Uiso 1 1 calc R
C3 C 0.63578(9) 0.8187(3) 0.53232(16) 0.0192(4) Uani 1 1 d .
H3 H 0.6168 0.8625 0.4591 0.023 Uiso 1 1 calc R
C4 C 0.64911(10) 0.9807(3) 0.60525(16) 0.0202(4) Uani 1 1 d .
H4A H 0.6188 1.0820 0.5682 0.024 Uiso 1 1 calc R
H4B H 0.6918 1.0289 0.6348 0.024 Uiso 1 1 calc R
C5 C 0.70333(10) 0.8709(3) 0.79490(16) 0.0182(4) Uani 1 1 d .
C6 C 0.80341(9) 1.0030(3) 0.93519(16) 0.0193(4) Uani 1 1 d .
H6 H 0.7990 0.9588 0.9928 0.023 Uiso 1 1 calc R
C7 C 0.83418(9) 1.1947(3) 0.96057(15) 0.0184(4) Uani 1 1 d .
C8 C 0.78452(10) 1.3411(3) 0.92712(18) 0.0251(5) Uani 1 1 d .
H8A H 0.7925 1.4468 0.8949 0.030 Uiso 1 1 calc R
H8B H 0.7844 1.3868 0.9880 0.030 Uiso 1 1 calc R
C9 C 0.88680(10) 1.1844(4) 1.07751(16) 0.0269(5) Uani 1 1 d .
H9A H 0.9054 1.3074 1.1051 0.032 Uiso 1 1 calc R
H9B H 0.8712 1.1336 1.1193 0.032 Uiso 1 1 calc R
C10 C 0.93392(10) 1.0526(4) 1.07707(19) 0.0300(5) Uani 1 1 d .
H10A H 0.9389 0.9383 1.1165 0.036 Uiso 1 1 calc R
H10B H 0.9751 1.1126 1.1079 0.036 Uiso 1 1 calc R
C11 C 0.90482(10) 1.0101(3) 0.96073(18) 0.0248(5) Uani 1 1 d .
H11 H 0.9353 0.9666 0.9434 0.030 Uiso 1 1 calc R
C12 C 0.84940(10) 0.8786(3) 0.92560(18) 0.0256(5) Uani 1 1 d .
H12A H 0.8620 0.7695 0.9718 0.031 Uiso 1 1 calc R
H12B H 0.8311 0.8368 0.8530 0.031 Uiso 1 1 calc R
C13 C 0.87176(10) 1.1939(3) 0.90765(16) 0.0214(4) Uani 1 1 d .
C14 C 0.83354(11) 1.1868(4) 0.78864(17) 0.0273(5) Uani 1 1 d .
H14A H 0.8067 1.2962 0.7608 0.041 Uiso 1 1 calc R
H14B H 0.8076 1.0753 0.7650 0.041 Uiso 1 1 calc R
H14C H 0.8617 1.1843 0.7639 0.041 Uiso 1 1 calc R
C15 C 0.91535(11) 1.3607(4) 0.93943(19) 0.0283(5) Uani 1 1 d .
H15A H 0.9419 1.3463 0.9118 0.042 Uiso 1 1 calc R
H15B H 0.9416 1.3688 1.0156 0.042 Uiso 1 1 calc R
H15C H 0.8905 1.4737 0.9113 0.042 Uiso 1 1 calc R
C16 C 0.57602(10) 0.5099(3) 0.50390(17) 0.0201(4) Uani 1 1 d .
H16A H 0.5523 0.4437 0.5282 0.024 Uiso 1 1 calc R
H16B H 0.6164 0.4460 0.5326 0.024 Uiso 1 1 calc R
C17 C 0.53911(10) 0.5058(3) 0.38395(17) 0.0235(5) Uani 1 1 d .
H17A H 0.4956 0.5446 0.3559 0.028 Uiso 1 1 calc R
H17B H 0.5577 0.5956 0.3596 0.028 Uiso 1 1 calc R
C18 C 0.53872(10) 0.3169(3) 0.34172(15) 0.0214(4) Uani 1 1 d .
C19 C 0.49836(10) 0.1798(3) 0.33298(17) 0.0236(5) Uani 1 1 d .
H19 H 0.4703 0.2045 0.3541 0.028 Uiso 1 1 calc R
C20 C 0.49829(10) 0.0065(3) 0.29375(18) 0.0260(5) Uani 1 1 d .
H20 H 0.4706 -0.0867 0.2888 0.031 Uiso 1 1 calc R
C21 C 0.53879(11) -0.0298(4) 0.26188(17) 0.0257(5) Uani 1 1 d .
H21 H 0.5386 -0.1476 0.2343 0.031 Uiso 1 1 calc R
C22 C 0.57946(11) 0.1056(4) 0.27037(18) 0.0289(5) Uani 1 1 d .
H22 H 0.6072 0.0808 0.2485 0.035 Uiso 1 1 calc R
C23 C 0.57989(11) 0.2769(3) 0.31054(18) 0.0255(5) Uani 1 1 d .
H23 H 0.6084 0.3686 0.3171 0.031 Uiso 1 1 calc R
C24 C 0.69342(9) 0.7072(3) 0.56748(16) 0.0200(4) Uani 1 1 d .
C25 C 0.73967(12) 0.4922(4) 0.5142(2) 0.0370(6) Uani 1 1 d .
H25A H 0.7785 0.5633 0.5459 0.055 Uiso 1 1 calc R
H25B H 0.7321 0.4300 0.4514 0.055 Uiso 1 1 calc R
H25C H 0.7432 0.3999 0.5640 0.055 Uiso 1 1 calc R

loop_
_atom_site_aniso_label
_atom_site_aniso_U_11
_atom_site_aniso_U_22
_atom_site_aniso_U_33
_atom_site_aniso_U_23
_atom_site_aniso_U_13
_atom_site_aniso_U_12
S1 0.0195(2) 0.0211(3) 0.0198(2) -0.0064(2) 0.00816(19) 0.0013(2)
O1 0.0250(8) 0.0305(9) 0.0244(8) -0.0054(7) 0.0148(7) 0.0018(7)
O2 0.0220(7) 0.0391(11) 0.0213(8) -0.0012(7) 0.0110(6) 0.0010(7)
O3 0.0284(7) 0.0205(8) 0.0212(7) -0.0004(7) 0.0130(6) -0.0029(7)
O4 0.0482(11) 0.0192(8) 0.0240(8) -0.0026(7) 0.0084(8) 0.0093(8)
O5 0.0264(8) 0.0410(11) 0.0412(9) -0.0205(9) 0.0217(7) -0.0050(9)
N1 0.0248(8) 0.0235(9) 0.0171(8) -0.0049(8) 0.0138(7) -0.0074(9)
N2 0.0191(8) 0.0173(9) 0.0175(9) -0.0004(7) 0.0102(7) 0.0013(7)
C1 0.0204(10) 0.0201(11) 0.0191(10) -0.0040(8) 0.0122(8) -0.0020(8)
C2 0.0165(9) 0.0221(11) 0.0162(9) -0.0011(8) 0.0081(7) -0.0015(8)
C3 0.0201(10) 0.0191(10) 0.0154(9) 0.0004(8) 0.0078(8) -0.0028(9)
C4 0.0236(10) 0.0171(10) 0.0182(10) -0.0020(9) 0.0103(8) -0.0020(9)
C5 0.0231(10) 0.0201(10) 0.0173(9) -0.0039(8) 0.0149(8) -0.0020(9)
C6 0.0191(10) 0.0208(11) 0.0169(10) 0.0018(9) 0.0091(8) -0.0013(9)
C7 0.0178(9) 0.0223(11) 0.0157(9) -0.0019(8) 0.0095(8) -0.0016(8)
C8 0.0184(10) 0.0248(12) 0.0273(11) -0.0124(9) 0.0094(9) -0.0048(9)
C9 0.0255(11) 0.0359(13) 0.0166(10) -0.0015(9) 0.0098(9) -0.0084(10)
C10 0.0211(11) 0.0345(13) 0.0236(12) 0.0033(10) 0.0053(9) -0.0023(10)
C11 0.0193(10) 0.0269(13) 0.0260(11) -0.0003(10) 0.0109(9) 0.0020(9)
C12 0.0231(11) 0.0234(12) 0.0230(11) 0.0011(9) 0.0078(9) 0.0048(9)
C13 0.0216(10) 0.0257(12) 0.0188(10) -0.0002(8) 0.0123(8) -0.0004(9)
C14 0.0289(11) 0.0368(14) 0.0208(10) 0.0000(10) 0.0164(9) -0.0040(10)
C15 0.0271(12) 0.0330(14) 0.0273(12) 0.0015(10) 0.0165(10) -0.0049(10)
C16 0.0219(10) 0.0176(11) 0.0208(10) -0.0008(8) 0.0117(8) -0.0024(8)
C17 0.0243(11) 0.0214(12) 0.0201(11) -0.0026(9) 0.0091(9) -0.0003(9)
C18 0.0220(10) 0.0246(11) 0.0126(9) -0.0025(9) 0.0061(8) -0.0001(9)
C19 0.0220(10) 0.0267(12) 0.0225(11) -0.0041(9) 0.0124(9) -0.0001(9)
C20 0.0254(11) 0.0252(13) 0.0252(11) -0.0065(10) 0.0124(9) -0.0064(10)
C21 0.0301(11) 0.0240(11) 0.0199(10) -0.0055(9) 0.0115(9) 0.0005(10)
C22 0.0322(12) 0.0338(13) 0.0246(12) -0.0056(10) 0.0179(10) -0.0036(11)
C23 0.0274(11) 0.0253(13) 0.0261(11) -0.0044(9) 0.0161(9) -0.0062(9)
C24 0.0218(9) 0.0213(12) 0.0217(10) -0.0011(9) 0.0149(8) -0.0049(9)
C25 0.0324(13) 0.0452(16) 0.0365(14) -0.0074(13) 0.0208(11) 0.0085(13)

loop_
_atom_type_symbol
_atom_type_description
_atom_type_scat_dispersion_real
_atom_type_scat_dispersion_imag
_atom_type_scat_source
C C 0.0033 0.0016 'International Tables Vol C Tables 4.2.6.8 and 6.1.1.4'
H H 0.0000 0.0000 'International Tables Vol C Tables 4.2.6.8 and 6.1.1.4'
N N 0.0061 0.0033 'International Tables Vol C Tables 4.2.6.8 and 6.1.1.4'
O O 0.0106 0.0060 'International Tables Vol C Tables 4.2.6.8 and 6.1.1.4'
S S 0.1246 0.1234 'International Tables Vol C Tables 4.2.6.8 and 6.1.1.4'

loop_
_geom_angle_atom_site_label_1
_geom_angle_atom_site_label_2
_geom_angle_atom_site_label_3
_geom_angle
O4 S1 O5 116.99(12)
O4 S1 N2 109.80(10)
O5 S1 N2 108.71(11)
O4 S1 C8 112.99(13)
O5 S1 C8 110.60(11)
N2 S1 C8 95.59(10)
C24 O1 C25 115.05(18)
C1 N1 C2 107.30(17)
C5 N2 C6 118.56(17)
C5 N2 S1 120.98(14)
C6 N2 S1 110.27(13)
N1 C1 C5 110.26(17)
N1 C1 C4 107.37(17)
C5 C1 C4 113.64(17)
N1 C2 C16 112.79(18)
N1 C2 C3 105.16(16)
C16 C2 C3 116.01(17)
C24 C3 C4 111.53(17)
C24 C3 C2 111.44(18)
C4 C3 C2 101.12(17)
C3 C4 C1 104.17(17)
O3 C5 N2 119.79(19)
O3 C5 C1 123.30(19)
N2 C5 C1 116.89(18)
N2 C6 C7 105.93(16)
N2 C6 C12 114.69(17)
C7 C6 C12 103.79(16)
C8 C7 C6 109.12(16)
C8 C7 C9 117.77(18)
C6 C7 C9 104.58(17)
C8 C7 C13 117.86(18)
C6 C7 C13 103.95(17)
C9 C7 C13 101.96(16)
C7 C8 S1 106.94(15)
C10 C9 C7 102.39(18)
C9 C10 C11 103.97(18)
C12 C11 C10 107.50(19)
C12 C11 C13 102.27(17)
C10 C11 C13 102.54(19)
C11 C12 C6 102.04(18)
C14 C13 C15 106.73(18)
C14 C13 C11 114.10(19)
C15 C13 C11 114.58(18)
C14 C13 C7 116.38(17)
C15 C13 C7 112.35(19)
C11 C13 C7 92.58(17)
C2 C16 C17 110.54(17)
C18 C17 C16 112.61(18)
C19 C18 C23 118.4(2)
C19 C18 C17 121.4(2)
C23 C18 C17 120.1(2)
C18 C19 C20 121.0(2)
C21 C20 C19 119.8(2)
C22 C21 C20 119.9(2)
C23 C22 C21 120.1(2)
C22 C23 C18 120.8(2)
O2 C24 O1 123.3(2)
O2 C24 C3 125.8(2)
O1 C24 C3 110.94(17)

loop_
_geom_bond_atom_site_label_1
_geom_bond_atom_site_label_2
_geom_bond_distance
S1 O4 1.4251(18)
S1 O5 1.4338(17)
S1 N2 1.6958(18)
S1 C8 1.788(2)
O1 C24 1.352(3)
O1 C25 1.436(3)
O2 C24 1.198(2)
O3 C5 1.214(3)
N1 C1 1.462(3)
N1 C2 1.469(3)
N2 C5 1.393(3)
N2 C6 1.477(3)
C1 C5 1.510(3)
C1 C4 1.559(3)
C2 C16 1.520(3)
C2 C3 1.553(3)
C3 C24 1.500(3)
C3 C4 1.525(3)
C6 C7 1.537(3)
C6 C12 1.550(3)
C7 C8 1.513(3)
C7 C9 1.548(3)
C7 C13 1.557(3)
C9 C10 1.539(4)
C10 C11 1.542(3)
C11 C12 1.540(3)
C11 C13 1.549(3)
C13 C14 1.529(3)
C13 C15 1.532(3)
C16 C17 1.541(3)
C17 C18 1.510(3)
C18 C19 1.385(3)
C18 C23 1.402(3)
C19 C20 1.391(3)
C20 C21 1.388(3)
C21 C22 1.383(4)
C22 C23 1.381(3)

loop_
_cod_related_entry_id
_cod_related_entry_code
_cod_related_entry_database
1 21199751 ChemSpider
